data_7710278
loop_
_publ_author_name
'Westerhausen, Matthias'
'Sch\"uler, Philipp'
'Krieck, Sven'
'G\"orls, Helmar'
'Liebing, Phil'

_publ_section_title
;
 Sterically shielded primary anilides of the alkaline-earth metals of the
 type (thf)nAe(NH-Ar*)2 (Ae = Mg, Ca, Sr, and Ba; Ar* = bulky aryl)
;
_journal_name_full 'Dalton Transactions'
_journal_paper_doi 10.1039/D2DT01121B
_journal_year 2022
_chemical_formula_moiety 'C82 H86 Ba2 N2 O4, 2(C7 H8)'
_chemical_formula_sum 'C96 H102 Ba2 N2 O4'
_chemical_formula_weight 1622.47
_space_group_crystal_system triclinic
_space_group_IT_number 2
_space_group_name_Hall '-P 1'
_space_group_name_H-M_alt 'P -1'
_atom_sites_solution_hydrogens mixed
_atom_sites_solution_primary direct
_atom_sites_solution_secondary difmap
_audit_creation_method SHELXL-2018/3
_audit_update_record
;
2022-02-16 deposited with the CCDC.	2022-05-16 downloaded from the CCDC.
;
_cell_angle_alpha 73.278(1)
_cell_angle_beta 82.423(1)
_cell_angle_gamma 81.815(1)
_cell_formula_units_Z 1
_cell_length_a 11.4133(3)
_cell_length_b 12.6652(3)
_cell_length_c 14.4790(3)
_cell_measurement_reflns_used 10609
_cell_measurement_temperature 133(2)
_cell_measurement_theta_max 27.478
_cell_measurement_theta_min 1.475
_cell_volume 1974.90(8)
_computing_cell_refinement DENZO
_computing_data_collection COLLECT
_computing_data_reduction DENZO
_computing_molecular_graphics SHELXTL/PC
_computing_publication_material 'SHELXL-2018/3 (Sheldrick, 2018)'
_computing_structure_refinement 'SHELXL-2018/3 (Sheldrick, 2018)'
_computing_structure_solution 'SHELXS-97 (Sheldrick, 2008)'
_diffrn_ambient_temperature 133(2)
_diffrn_measured_fraction_theta_full 0.965
_diffrn_measured_fraction_theta_max 0.927
_diffrn_measurement_device_type KappaCCD
_diffrn_measurement_method 'phi + omega - scans'
_diffrn_radiation_type MoK\a
_diffrn_radiation_wavelength 0.71073
_diffrn_reflns_av_R_equivalents 0.0252
_diffrn_reflns_av_unetI/netI 0.0410
_diffrn_reflns_Laue_measured_fraction_full 0.965
_diffrn_reflns_Laue_measured_fraction_max 0.927
_diffrn_reflns_limit_h_max 12
_diffrn_reflns_limit_h_min -14
_diffrn_reflns_limit_k_max 14
_diffrn_reflns_limit_k_min -16
_diffrn_reflns_limit_l_max 18
_diffrn_reflns_limit_l_min -18
_diffrn_reflns_number 10609
_diffrn_reflns_point_group_measured_fraction_full 0.965
_diffrn_reflns_point_group_measured_fraction_max 0.927
_diffrn_reflns_theta_full 25.242
_diffrn_reflns_theta_max 27.478
_diffrn_reflns_theta_min 1.475
_exptl_absorpt_coefficient_mu 1.045
_exptl_absorpt_correction_T_max 0.7456
_exptl_absorpt_correction_T_min 0.6719
_exptl_absorpt_correction_type multi-scan
_exptl_absorpt_process_details
; 
 SADABS 2016/2: Krause, L., Herbst-Irmer, R., Sheldrick G.M. & Stalke D., 
 J. Appl. Cryst. 48 (2015) 3-10 
;
_exptl_crystal_colour orange-red
_exptl_crystal_density_diffrn 1.364
_exptl_crystal_density_method 'not measured'
_exptl_crystal_description prism
_exptl_crystal_F_000 836
_exptl_crystal_size_max 0.082
_exptl_crystal_size_mid 0.068
_exptl_crystal_size_min 0.060
_refine_diff_density_max 1.208
_refine_diff_density_min -0.673
_refine_diff_density_rms 0.120
_refine_ls_extinction_method none
_refine_ls_goodness_of_fit_ref 1.070
_refine_ls_hydrogen_treatment mixed
_refine_ls_matrix_type full
_refine_ls_number_parameters 472
_refine_ls_number_reflns 8414
_refine_ls_number_restraints 13
_refine_ls_restrained_S_all 1.070
_refine_ls_R_factor_all 0.0497
_refine_ls_R_factor_gt 0.0454
_refine_ls_shift/su_max 0.001
_refine_ls_shift/su_mean 0.000
_refine_ls_structure_factor_coef Fsqd
_refine_ls_weighting_details 'w=1/[\s^2^(Fo^2^)+10.7607P] where P=(Fo^2^+2Fc^2^)/3'
_refine_ls_weighting_scheme calc
_refine_ls_wR_factor_gt 0.0966
_refine_ls_wR_factor_ref 0.1006
_reflns_Friedel_coverage 0.000
_reflns_number_gt 7893
_reflns_number_total 8414
_reflns_threshold_expression 'I > 2\s(I)'
_cod_data_source_file d2dt01121b2.cif
_cod_data_source_block fo7374_2e
_cod_database_code 7710278
_shelx_shelxl_version_number 2018/3
_shelx_space_group_comment
; 
The symmetry employed for this shelxl refinement is uniquely defined 
by the following loop, which should always be used as a source of 
symmetry information in preference to the above space-group names. 
They are only intended as comments. 
;
_shelx_estimated_absorpt_t_min 0.919
_shelx_estimated_absorpt_t_max 0.940

loop_
_space_group_symop_operation_xyz
'x, y, z'
'-x, -y, -z'

loop_
_atom_site_label
_atom_site_type_symbol
_atom_site_fract_x
_atom_site_fract_y
_atom_site_fract_z
_atom_site_U_iso_or_equiv
_atom_site_adp_type
_atom_site_occupancy
_atom_site_site_symmetry_order
_atom_site_calc_flag
_atom_site_refinement_flags_posn
_atom_site_refinement_flags_adp
_atom_site_refinement_flags_occupancy
_atom_site_disorder_assembly
_atom_site_disorder_group
Ba1 Ba 0.55450(2) 0.34061(2) 0.56743(2) 0.01313(7) Uani 1 1 d . . . . .
O1 O 0.5164(3) 0.1864(3) 0.7533(2) 0.0430(9) Uani 1 1 d . . . . .
O2 O 0.6824(2) 0.1498(2) 0.5401(2) 0.0216(6) Uani 1 1 d . . . . .
N1 N 0.5705(3) 0.4808(3) 0.3815(2) 0.0145(6) Uani 1 1 d . . . . .
C1 C 0.5563(3) 0.4043(3) 0.3329(2) 0.0118(6) Uani 1 1 d . . . . .
C2 C 0.6336(3) 0.3871(3) 0.2506(2) 0.0125(7) Uani 1 1 d . . . . .
C3 C 0.6188(3) 0.3047(3) 0.2094(2) 0.0142(7) Uani 1 1 d . . . . .
H3A H 0.672821 0.294489 0.156076 0.017 Uiso 1 1 calc R U . . .
C4 C 0.5280(3) 0.2357(3) 0.2425(3) 0.0150(7) Uani 1 1 d . . . . .
C5 C 0.4469(3) 0.2582(3) 0.3174(2) 0.0134(7) Uani 1 1 d . . . . .
H5A H 0.381442 0.215665 0.338773 0.016 Uiso 1 1 calc R U . . .
C6 C 0.4567(3) 0.3402(3) 0.3630(2) 0.0134(7) Uani 1 1 d . . . . .
C7 C 0.5114(4) 0.1502(3) 0.1926(3) 0.0218(8) Uani 1 1 d . . . . .
H7A H 0.588370 0.108779 0.180423 0.033 Uiso 1 1 calc R U . . .
H7B H 0.478030 0.187391 0.130936 0.033 Uiso 1 1 calc R U . . .
H7C H 0.456878 0.099013 0.234070 0.033 Uiso 1 1 calc R U . . .
C8 C 0.3586(3) 0.3654(3) 0.4361(3) 0.0151(7) Uani 1 1 d . . . . .
C9 C 0.3148(3) 0.2736(3) 0.5119(3) 0.0153(7) Uani 1 1 d . . . . .
C10 C 0.3871(3) 0.1703(3) 0.5409(3) 0.0179(7) Uani 1 1 d . . . . .
H10A H 0.465291 0.163639 0.509581 0.021 Uiso 1 1 calc R U . . .
C11 C 0.3495(4) 0.0793(3) 0.6121(3) 0.0237(8) Uani 1 1 d . . . . .
H11A H 0.401193 0.012261 0.627437 0.028 Uiso 1 1 calc R U . . .
C12 C 0.2369(4) 0.0850(4) 0.6615(3) 0.0323(10) Uani 1 1 d . . . . .
H12A H 0.211797 0.023719 0.712056 0.039 Uiso 1 1 calc R U . . .
C13 C 0.1624(4) 0.1826(4) 0.6348(3) 0.0288(9) Uani 1 1 d . . . . .
H13A H 0.084385 0.187013 0.666745 0.035 Uiso 1 1 calc R U . . .
C14 C 0.1981(3) 0.2742(3) 0.5628(3) 0.0209(8) Uani 1 1 d . . . . .
H14A H 0.143606 0.339292 0.546777 0.025 Uiso 1 1 calc R U . . .
C15 C 0.2957(3) 0.4750(3) 0.4103(3) 0.0130(7) Uani 1 1 d . . . . .
C16 C 0.3110(3) 0.5463(3) 0.3147(3) 0.0160(7) Uani 1 1 d . . . . .
H16A H 0.362990 0.519541 0.267530 0.019 Uiso 1 1 calc R U . . .
C17 C 0.2536(3) 0.6534(3) 0.2872(3) 0.0199(8) Uani 1 1 d . . . . .
H17A H 0.265328 0.696561 0.221793 0.024 Uiso 1 1 calc R U . . .
C18 C 0.1788(3) 0.6985(3) 0.3539(3) 0.0224(8) Uani 1 1 d . . . . .
H18A H 0.140942 0.772196 0.335276 0.027 Uiso 1 1 calc R U . . .
C19 C 0.1616(3) 0.6322(3) 0.4482(3) 0.0219(8) Uani 1 1 d . . . . .
H19A H 0.110196 0.660912 0.494528 0.026 Uiso 1 1 calc R U . . .
C20 C 0.2179(3) 0.5249(3) 0.4764(3) 0.0167(7) Uani 1 1 d . . . . .
H20A H 0.204534 0.482842 0.541972 0.020 Uiso 1 1 calc R U . . .
C21 C 0.7263(3) 0.4680(3) 0.2040(3) 0.0135(7) Uani 1 1 d . . . . .
C22 C 0.7351(3) 0.4962(3) 0.0937(3) 0.0142(7) Uani 1 1 d . . . . .
C23 C 0.8376(3) 0.4761(3) 0.0352(3) 0.0211(8) Uani 1 1 d . . . . .
H23A H 0.908267 0.441153 0.064058 0.025 Uiso 1 1 calc R U . . .
C24 C 0.8381(4) 0.5065(4) -0.0656(3) 0.0257(9) Uani 1 1 d . . . . .
H24A H 0.908793 0.491912 -0.104637 0.031 Uiso 1 1 calc R U . . .
C25 C 0.7356(4) 0.5580(4) -0.1087(3) 0.0274(9) Uani 1 1 d . . . . .
H25A H 0.736148 0.579923 -0.177256 0.033 Uiso 1 1 calc R U . . .
C26 C 0.6326(4) 0.5771(4) -0.0512(3) 0.0268(9) Uani 1 1 d . . . . .
H26A H 0.561825 0.610938 -0.080352 0.032 Uiso 1 1 calc R U . . .
C27 C 0.6320(3) 0.5471(3) 0.0489(3) 0.0223(8) Uani 1 1 d . . . . .
H27A H 0.560780 0.561296 0.087561 0.027 Uiso 1 1 calc R U . . .
C28 C 0.8460(3) 0.4325(3) 0.2455(2) 0.0154(7) Uani 1 1 d . . . . .
C29 C 0.9003(3) 0.5084(3) 0.2750(3) 0.0198(8) Uani 1 1 d . . . . .
H29A H 0.862002 0.581608 0.267915 0.024 Uiso 1 1 calc R U . . .
C30 C 1.0091(4) 0.4789(4) 0.3144(3) 0.0260(9) Uani 1 1 d . . . . .
H30A H 1.044114 0.531229 0.334602 0.031 Uiso 1 1 calc R U . . .
C31 C 1.0663(3) 0.3718(4) 0.3241(3) 0.0241(9) Uani 1 1 d . . . . .
H31A H 1.140362 0.350794 0.351243 0.029 Uiso 1 1 calc R U . . .
C32 C 1.0150(3) 0.2967(4) 0.2940(3) 0.0237(8) Uani 1 1 d . . . . .
H32A H 1.054306 0.224057 0.299692 0.028 Uiso 1 1 calc R U . . .
C33 C 0.9054(3) 0.3270(3) 0.2552(3) 0.0194(8) Uani 1 1 d . . . . .
H33A H 0.870806 0.274273 0.235145 0.023 Uiso 1 1 calc R U . . .
C34 C 0.3992(7) 0.2128(6) 0.7953(5) 0.0637(19) Uani 1 1 d . . . . .
H34A H 0.340978 0.175451 0.774397 0.076 Uiso 1 1 calc R U . . .
H34B H 0.375847 0.293836 0.775132 0.076 Uiso 1 1 calc R U . . .
C35 C 0.4030(7) 0.1725(7) 0.9025(5) 0.071(2) Uani 1 1 d . . . . .
H35A H 0.366513 0.102256 0.929446 0.085 Uiso 1 1 calc R U . . .
H35B H 0.360524 0.228384 0.934459 0.085 Uiso 1 1 calc R U . . .
C36 C 0.5341(7) 0.1550(6) 0.9163(5) 0.0638(18) Uani 1 1 d . . . . .
H36A H 0.563339 0.224549 0.917354 0.077 Uiso 1 1 calc R U . . .
H36B H 0.551149 0.096852 0.976756 0.077 Uiso 1 1 calc R U . . .
C37 C 0.5873(5) 0.1191(4) 0.8289(4) 0.0399(12) Uani 1 1 d . . . . .
H37A H 0.671763 0.133095 0.813335 0.048 Uiso 1 1 calc R U . . .
H37B H 0.581794 0.039263 0.838745 0.048 Uiso 1 1 calc R U . . .
C38 C 0.6931(4) 0.0335(3) 0.5908(3) 0.0278(9) Uani 1 1 d . . . . .
H38A H 0.631723 -0.003641 0.573726 0.033 Uiso 1 1 calc R U . . .
H38B H 0.683395 0.023086 0.661675 0.033 Uiso 1 1 calc R U . . .
C39 C 0.8173(4) -0.0144(4) 0.5591(3) 0.0292(9) Uani 1 1 d . . . . .
H39A H 0.813568 -0.081499 0.538103 0.035 Uiso 1 1 calc R U . . .
H39B H 0.869090 -0.033832 0.612648 0.035 Uiso 1 1 calc R U . . .
C40 C 0.8638(4) 0.0792(4) 0.4740(3) 0.0300(10) Uani 1 1 d . . . . .
H40A H 0.924426 0.114926 0.493636 0.036 Uiso 1 1 calc R U . . .
H40B H 0.898692 0.050633 0.418389 0.036 Uiso 1 1 calc R U . . .
C41 C 0.7537(4) 0.1595(3) 0.4489(3) 0.0245(8) Uani 1 1 d . . . . .
H41A H 0.774592 0.236172 0.420345 0.029 Uiso 1 1 calc R U . . .
H41B H 0.710965 0.139003 0.402507 0.029 Uiso 1 1 calc R U . . .
C1T C -0.0412(5) 0.7727(3) 0.9867(3) 0.069(2) Uani 1 1 d G . . . .
H1TA H -0.036123 0.706977 1.038802 0.083 Uiso 1 1 calc R U . . .
C2T C -0.1353(4) 0.7966(4) 0.9293(4) 0.0621(18) Uani 1 1 d G . . . .
H2TA H -0.194497 0.747205 0.942248 0.075 Uiso 1 1 calc R U . . .
C3T C -0.1428(4) 0.8928(5) 0.8531(3) 0.074(2) Uani 1 1 d G . . . .
H3TA H -0.207123 0.909160 0.813873 0.089 Uiso 1 1 calc R U . . .
C4T C -0.0562(6) 0.9651(3) 0.8342(3) 0.093(3) Uani 1 1 d G . . . .
H4TA H -0.061376 1.030888 0.782050 0.111 Uiso 1 1 calc R U . . .
C5T C 0.0378(5) 0.9412(5) 0.8915(5) 0.088(3) Uani 1 1 d G . . . .
H5TA H 0.096999 0.990662 0.878602 0.106 Uiso 1 1 calc R U . A 1
C6T C 0.0453(4) 0.8450(5) 0.9678(4) 0.078(3) Uani 1 1 d DG . . . .
C7T C 0.1641(14) 0.876(3) 0.985(2) 0.089(4) Uani 0.340(16) 1 d D U P B 1
H7T1 H 0.181848 0.945421 0.937415 0.134 Uiso 0.340(16) 1 calc R U P B 1
H7T2 H 0.227315 0.816622 0.977564 0.134 Uiso 0.340(16) 1 calc R U P B 1
H7T3 H 0.159194 0.884115 1.050412 0.134 Uiso 0.340(16) 1 calc R U P B 1
C7TA C 0.1430(13) 0.8052(14) 1.0377(11) 0.089(4) Uani 0.660(16) 1 d . U P B 2
H7T4 H 0.190622 0.865935 1.031241 0.134 Uiso 0.660(16) 1 calc R U P B 2
H7T5 H 0.194332 0.742552 1.022030 0.134 Uiso 0.660(16) 1 calc R U P B 2
H7T6 H 0.106247 0.781692 1.104405 0.134 Uiso 0.660(16) 1 calc R U P B 2
H1N1 H 0.636(4) 0.506(4) 0.365(3) 0.022(12) Uiso 1 1 d . . . . .
H21 H 0.693(4) 0.538(4) 0.220(3) 0.017(11) Uiso 1 1 d . . . . .

loop_
_atom_site_aniso_label
_atom_site_aniso_U_11
_atom_site_aniso_U_22
_atom_site_aniso_U_33
_atom_site_aniso_U_23
_atom_site_aniso_U_13
_atom_site_aniso_U_12
Ba1 0.01280(10) 0.01369(11) 0.01350(11) -0.00451(8) -0.00279(7) -0.00038(7)
O1 0.048(2) 0.051(2) 0.0255(17) 0.0016(16) -0.0048(15) -0.0166(18)
O2 0.0200(13) 0.0142(13) 0.0272(15) -0.0029(11) -0.0001(11) 0.0018(10)
N1 0.0114(14) 0.0188(16) 0.0150(15) -0.0067(12) 0.0000(11) -0.0039(12)
C1 0.0113(15) 0.0138(16) 0.0104(16) -0.0035(13) -0.0025(12) 0.0003(12)
C2 0.0116(15) 0.0132(16) 0.0110(16) -0.0025(13) -0.0003(12) 0.0016(13)
C3 0.0161(16) 0.0157(17) 0.0094(16) -0.0038(13) 0.0014(13) 0.0015(13)
C4 0.0190(17) 0.0150(17) 0.0117(16) -0.0047(14) -0.0043(13) 0.0003(14)
C5 0.0130(15) 0.0146(17) 0.0124(16) -0.0017(13) -0.0026(13) -0.0035(13)
C6 0.0123(15) 0.0159(17) 0.0118(16) -0.0041(13) 0.0002(13) -0.0010(13)
C7 0.029(2) 0.0208(19) 0.0199(19) -0.0105(16) -0.0015(16) -0.0073(16)
C8 0.0133(16) 0.0195(18) 0.0138(17) -0.0061(14) -0.0007(13) -0.0035(13)
C9 0.0131(16) 0.0184(18) 0.0157(17) -0.0051(14) -0.0020(13) -0.0043(13)
C10 0.0168(17) 0.0224(19) 0.0137(17) -0.0038(15) 0.0001(14) -0.0035(14)
C11 0.0219(19) 0.023(2) 0.023(2) -0.0005(16) -0.0042(16) -0.0032(16)
C12 0.035(2) 0.028(2) 0.025(2) 0.0063(18) 0.0058(18) -0.0086(19)
C13 0.0207(19) 0.030(2) 0.030(2) -0.0024(19) 0.0086(17) -0.0062(17)
C14 0.0155(17) 0.026(2) 0.0203(19) -0.0052(16) 0.0020(14) -0.0032(15)
C15 0.0081(14) 0.0192(18) 0.0146(17) -0.0085(14) -0.0030(12) -0.0013(13)
C16 0.0124(16) 0.0215(19) 0.0173(18) -0.0090(15) -0.0049(13) -0.0007(14)
C17 0.0173(17) 0.0219(19) 0.0197(19) -0.0008(15) -0.0089(15) -0.0031(15)
C18 0.0152(17) 0.0194(19) 0.033(2) -0.0079(17) -0.0039(16) 0.0011(14)
C19 0.0105(16) 0.028(2) 0.032(2) -0.0173(18) -0.0008(15) -0.0011(15)
C20 0.0109(15) 0.0244(19) 0.0198(18) -0.0135(16) -0.0016(13) -0.0028(14)
C21 0.0117(15) 0.0165(17) 0.0136(17) -0.0070(14) 0.0013(13) -0.0022(13)
C22 0.0166(16) 0.0138(17) 0.0128(17) -0.0035(13) -0.0022(13) -0.0037(13)
C23 0.0173(18) 0.027(2) 0.0173(19) -0.0051(16) 0.0003(14) -0.0024(15)
C24 0.024(2) 0.039(2) 0.0137(18) -0.0077(17) 0.0043(15) -0.0091(18)
C25 0.032(2) 0.038(2) 0.0122(18) 0.0013(17) -0.0045(16) -0.0168(19)
C26 0.023(2) 0.031(2) 0.022(2) 0.0048(17) -0.0118(16) -0.0074(17)
C27 0.0172(18) 0.026(2) 0.0205(19) 0.0002(16) -0.0037(15) -0.0037(15)
C28 0.0124(16) 0.0229(19) 0.0086(16) -0.0007(14) 0.0020(12) -0.0045(14)
C29 0.0169(17) 0.029(2) 0.0148(17) -0.0087(16) 0.0030(14) -0.0043(15)
C30 0.0199(19) 0.045(3) 0.020(2) -0.0155(19) 0.0014(15) -0.0129(18)
C31 0.0116(17) 0.044(3) 0.0150(18) -0.0042(17) -0.0021(14) -0.0054(16)
C32 0.0181(18) 0.029(2) 0.0194(19) -0.0010(17) -0.0015(15) -0.0001(16)
C33 0.0154(17) 0.024(2) 0.0195(19) -0.0066(16) -0.0002(14) -0.0060(15)
C34 0.086(5) 0.051(4) 0.048(4) -0.017(3) -0.015(3) 0.026(3)
C35 0.073(5) 0.083(5) 0.053(4) -0.023(4) 0.018(3) -0.011(4)
C36 0.085(5) 0.069(5) 0.042(3) -0.022(3) -0.010(3) -0.003(4)
C37 0.052(3) 0.036(3) 0.033(3) -0.006(2) -0.010(2) -0.011(2)
C38 0.027(2) 0.018(2) 0.031(2) 0.0003(17) 0.0023(17) 0.0038(16)
C39 0.023(2) 0.025(2) 0.034(2) -0.0018(18) -0.0047(17) 0.0058(17)
C40 0.020(2) 0.031(2) 0.034(2) -0.0051(19) 0.0006(17) 0.0030(17)
C41 0.0230(19) 0.022(2) 0.026(2) -0.0042(17) -0.0002(16) -0.0001(16)
C1T 0.097(6) 0.051(4) 0.054(4) -0.018(3) 0.003(4) 0.012(4)
C2T 0.050(4) 0.066(4) 0.082(5) -0.044(4) 0.015(3) -0.013(3)
C3T 0.071(5) 0.095(6) 0.067(5) -0.049(4) -0.032(4) 0.038(4)
C4T 0.156(9) 0.058(5) 0.050(4) -0.010(4) 0.018(5) 0.000(5)
C5T 0.082(6) 0.107(7) 0.097(7) -0.060(6) 0.039(5) -0.059(5)
C6T 0.053(4) 0.124(7) 0.079(5) -0.070(5) -0.021(4) 0.022(4)
C7T 0.089(5) 0.094(5) 0.090(5) -0.029(3) -0.020(3) -0.006(3)
C7TA 0.089(5) 0.094(5) 0.090(5) -0.029(3) -0.020(3) -0.006(3)

loop_
_atom_type_symbol
_atom_type_description
_atom_type_scat_dispersion_real
_atom_type_scat_dispersion_imag
_atom_type_scat_source
C C 0.0033 0.0016 'International Tables Vol C Tables 4.2.6.8 and 6.1.1.4'
H H 0.0000 0.0000 'International Tables Vol C Tables 4.2.6.8 and 6.1.1.4'
N N 0.0061 0.0033 'International Tables Vol C Tables 4.2.6.8 and 6.1.1.4'
O O 0.0106 0.0060 'International Tables Vol C Tables 4.2.6.8 and 6.1.1.4'
Ba Ba -0.3244 2.2819 'International Tables Vol C Tables 4.2.6.8 and 6.1.1.4'

loop_
_geom_angle_atom_site_label_1
_geom_angle_atom_site_label_2
_geom_angle_atom_site_label_3
_geom_angle
_geom_angle_site_symmetry_1
_geom_angle_site_symmetry_3
_geom_angle_publ_flag
N1 Ba1 O2 172.93(9) 2_666 . ?
N1 Ba1 N1 85.35(9) 2_666 . ?
O2 Ba1 N1 101.49(9) . . ?
N1 Ba1 O1 95.61(10) 2_666 . ?
O2 Ba1 O1 77.80(10) . . ?
N1 Ba1 O1 173.57(10) . . ?
N1 Ba1 C8 85.32(9) 2_666 . ?
O2 Ba1 C8 99.63(9) . . ?
N1 Ba1 C8 59.77(9) . . ?
O1 Ba1 C8 113.92(10) . . ?
N1 Ba1 C16 64.26(9) 2_666 2_666 ?
O2 Ba1 C16 111.81(9) . 2_666 ?
N1 Ba1 C16 103.78(9) . 2_666 ?
O1 Ba1 C16 82.30(10) . 2_666 ?
C8 Ba1 C16 147.33(10) . 2_666 ?
N1 Ba1 C15 62.92(9) 2_666 2_666 ?
O2 Ba1 C15 116.43(8) . 2_666 ?
N1 Ba1 C15 77.98(9) . 2_666 ?
O1 Ba1 C15 108.13(10) . 2_666 ?
C8 Ba1 C15 129.13(9) . 2_666 ?
C16 Ba1 C15 25.83(9) 2_666 2_666 ?
N1 Ba1 C20 86.79(9) 2_666 2_666 ?
O2 Ba1 C20 94.08(9) . 2_666 ?
N1 Ba1 C20 67.93(9) . 2_666 ?
O1 Ba1 C20 118.45(10) . 2_666 ?
C8 Ba1 C20 127.53(10) . 2_666 ?
C16 Ba1 C20 44.19(9) 2_666 2_666 ?
C15 Ba1 C20 26.00(8) 2_666 2_666 ?
N1 Ba1 C10 113.09(9) 2_666 . ?
O2 Ba1 C10 67.80(9) . . ?
N1 Ba1 C10 99.99(9) . . ?
O1 Ba1 C10 73.77(10) . . ?
C8 Ba1 C10 47.04(10) . . ?
C16 Ba1 C10 155.66(9) 2_666 . ?
C15 Ba1 C10 175.52(9) 2_666 . ?
C20 Ba1 C10 156.46(9) 2_666 . ?
N1 Ba1 C9 90.90(9) 2_666 . ?
O2 Ba1 C9 91.38(9) . . ?
N1 Ba1 C9 85.89(9) . . ?
O1 Ba1 C9 87.73(10) . . ?
C8 Ba1 C9 26.39(9) . . ?
C16 Ba1 C9 151.94(9) 2_666 . ?
C15 Ba1 C9 149.97(9) 2_666 . ?
C20 Ba1 C9 153.82(9) 2_666 . ?
C10 Ba1 C9 25.57(9) . . ?
N1 Ba1 C1 104.80(9) 2_666 . ?
O2 Ba1 C1 82.27(8) . . ?
N1 Ba1 C1 25.01(9) . . ?
O1 Ba1 C1 149.95(10) . . ?
C8 Ba1 C1 47.87(9) . . ?
C16 Ba1 C1 126.36(9) 2_666 . ?
C15 Ba1 C1 100.79(9) 2_666 . ?
C20 Ba1 C1 85.00(9) 2_666 . ?
C10 Ba1 C1 77.98(9) . . ?
C9 Ba1 C1 70.39(9) . . ?
N1 Ba1 C17 86.78(9) 2_666 2_666 ?
O2 Ba1 C17 88.34(9) . 2_666 ?
N1 Ba1 C17 118.45(9) . 2_666 ?
O1 Ba1 C17 67.98(10) . 2_666 ?
C8 Ba1 C17 172.03(10) . 2_666 ?
C16 Ba1 C17 24.95(9) 2_666 2_666 ?
C15 Ba1 C17 45.08(9) 2_666 2_666 ?
C20 Ba1 C17 50.71(10) 2_666 2_666 ?
C10 Ba1 C17 138.40(10) . 2_666 ?
C9 Ba1 C17 155.21(9) . 2_666 ?
C1 Ba1 C17 133.95(9) . 2_666 ?
C34 O1 C37 109.1(4) . . ?
C34 O1 Ba1 108.9(3) . . ?
C37 O1 Ba1 137.5(3) . . ?
C41 O2 C38 106.1(3) . . ?
C41 O2 Ba1 116.6(2) . . ?
C38 O2 Ba1 137.1(2) . . ?
C1 N1 Ba1 139.5(2) . 2_666 ?
C1 N1 Ba1 97.6(2) . . ?
Ba1 N1 Ba1 94.65(9) 2_666 . ?
C1 N1 H1N1 111(3) . . ?
Ba1 N1 H1N1 98(3) 2_666 . ?
Ba1 N1 H1N1 113(3) . . ?
N1 C1 C2 123.8(3) . . ?
N1 C1 C6 119.3(3) . . ?
C2 C1 C6 116.8(3) . . ?
N1 C1 Ba1 57.35(18) . . ?
C2 C1 Ba1 139.0(2) . . ?
C6 C1 Ba1 79.08(19) . . ?
C3 C2 C1 120.8(3) . . ?
C3 C2 C21 120.3(3) . . ?
C1 C2 C21 118.7(3) . . ?
C2 C3 C4 123.1(3) . . ?
C2 C3 H3A 118.5 . . ?
C4 C3 H3A 118.5 . . ?
C3 C4 C5 116.2(3) . . ?
C3 C4 C7 121.4(3) . . ?
C5 C4 C7 122.0(3) . . ?
C4 C5 C6 123.7(3) . . ?
C4 C5 H5A 118.1 . . ?
C6 C5 H5A 118.1 . . ?
C5 C6 C1 119.0(3) . . ?
C5 C6 C8 119.6(3) . . ?
C1 C6 C8 121.3(3) . . ?
C5 C6 Ba1 135.0(2) . . ?
C1 C6 Ba1 75.56(19) . . ?
C8 C6 Ba1 67.11(18) . . ?
C4 C7 H7A 109.5 . . ?
C4 C7 H7B 109.5 . . ?
H7A C7 H7B 109.5 . . ?
C4 C7 H7C 109.5 . . ?
H7A C7 H7C 109.5 . . ?
H7B C7 H7C 109.5 . . ?
C15 C8 C9 123.9(3) . . ?
C15 C8 C6 115.8(3) . . ?
C9 C8 C6 118.2(3) . . ?
C15 C8 Ba1 113.9(2) . . ?
C9 C8 Ba1 84.1(2) . . ?
C6 C8 Ba1 85.88(19) . . ?
C10 C9 C14 113.7(3) . . ?
C10 C9 C8 121.0(3) . . ?
C14 C9 C8 125.3(3) . . ?
C10 C9 Ba1 76.1(2) . . ?
C14 C9 Ba1 128.6(2) . . ?
C8 C9 Ba1 69.47(19) . . ?
C11 C10 C9 123.5(3) . . ?
C11 C10 Ba1 125.9(3) . . ?
C9 C10 Ba1 78.4(2) . . ?
C11 C10 H10A 118.2 . . ?
C9 C10 H10A 118.2 . . ?
Ba1 C10 H10A 66.0 . . ?
C10 C11 C12 120.7(4) . . ?
C10 C11 H11A 119.6 . . ?
C12 C11 H11A 119.6 . . ?
C13 C12 C11 118.0(4) . . ?
C13 C12 H12A 121.0 . . ?
C11 C12 H12A 121.0 . . ?
C12 C13 C14 122.0(4) . . ?
C12 C13 H13A 119.0 . . ?
C14 C13 H13A 119.0 . . ?
C13 C14 C9 122.0(4) . . ?
C13 C14 H14A 119.0 . . ?
C9 C14 H14A 119.0 . . ?
C16 C15 C8 121.2(3) . . ?
C16 C15 C20 113.8(3) . . ?
C8 C15 C20 124.9(3) . . ?
C16 C15 Ba1 76.1(2) . 2_666 ?
C8 C15 Ba1 112.5(2) . 2_666 ?
C20 C15 Ba1 77.3(2) . 2_666 ?
C17 C16 C15 123.1(3) . . ?
C17 C16 Ba1 81.0(2) . 2_666 ?
C15 C16 Ba1 78.06(19) . 2_666 ?
C17 C16 H16A 118.5 . . ?
C15 C16 H16A 118.5 . . ?
Ba1 C16 H16A 112.4 2_666 . ?
C16 C17 C18 121.1(4) . . ?
C16 C17 Ba1 74.1(2) . 2_666 ?
C18 C17 Ba1 80.0(2) . 2_666 ?
C16 C17 H17A 119.4 . . ?
C18 C17 H17A 119.4 . . ?
Ba1 C17 H17A 117.1 2_666 . ?
C19 C18 C17 117.9(4) . . ?
C19 C18 Ba1 76.5(2) . 2_666 ?
C17 C18 Ba1 75.5(2) . 2_666 ?
C19 C18 H18A 121.1 . . ?
C17 C18 H18A 121.1 . . ?
Ba1 C18 H18A 118.0 2_666 . ?
C18 C19 C20 121.5(4) . . ?
C18 C19 Ba1 79.2(2) . 2_666 ?
C20 C19 Ba1 74.6(2) . 2_666 ?
C18 C19 H19A 119.3 . . ?
C20 C19 H19A 119.3 . . ?
Ba1 C19 H19A 117.6 2_666 . ?
C19 C20 C15 122.6(4) . . ?
C19 C20 Ba1 80.7(2) . 2_666 ?
C15 C20 Ba1 76.68(19) . 2_666 ?
C19 C20 H20A 118.7 . . ?
C15 C20 H20A 118.7 . . ?
Ba1 C20 H20A 114.1 2_666 . ?
C28 C21 C22 113.6(3) . . ?
C28 C21 C2 113.7(3) . . ?
C22 C21 C2 111.3(3) . . ?
C28 C21 H21 107(2) . . ?
C22 C21 H21 106(2) . . ?
C2 C21 H21 105(2) . . ?
C23 C22 C27 118.2(3) . . ?
C23 C22 C21 124.8(3) . . ?
C27 C22 C21 117.1(3) . . ?
C22 C23 C24 120.9(4) . . ?
C22 C23 H23A 119.6 . . ?
C24 C23 H23A 119.6 . . ?
C25 C24 C23 120.1(4) . . ?
C25 C24 H24A 119.9 . . ?
C23 C24 H24A 119.9 . . ?
C26 C25 C24 119.5(4) . . ?
C26 C25 H25A 120.3 . . ?
C24 C25 H25A 120.3 . . ?
C25 C26 C27 120.4(4) . . ?
C25 C26 H26A 119.8 . . ?
C27 C26 H26A 119.8 . . ?
C26 C27 C22 120.8(4) . . ?
C26 C27 H27A 119.6 . . ?
C22 C27 H27A 119.6 . . ?
C33 C28 C29 117.7(3) . . ?
C33 C28 C21 122.6(3) . . ?
C29 C28 C21 119.7(3) . . ?
C30 C29 C28 121.5(4) . . ?
C30 C29 H29A 119.3 . . ?
C28 C29 H29A 119.3 . . ?
C29 C30 C31 119.5(4) . . ?
C29 C30 H30A 120.2 . . ?
C31 C30 H30A 120.2 . . ?
C32 C31 C30 119.7(4) . . ?
C32 C31 H31A 120.1 . . ?
C30 C31 H31A 120.1 . . ?
C31 C32 C33 120.2(4) . . ?
C31 C32 H32A 119.9 . . ?
C33 C32 H32A 119.9 . . ?
C28 C33 C32 121.3(4) . . ?
C28 C33 H33A 119.4 . . ?
C32 C33 H33A 119.4 . . ?
O1 C34 C35 106.4(5) . . ?
O1 C34 H34A 110.4 . . ?
C35 C34 H34A 110.4 . . ?
O1 C34 H34B 110.4 . . ?
C35 C34 H34B 110.4 . . ?
H34A C34 H34B 108.6 . . ?
C34 C35 C36 104.3(6) . . ?
C34 C35 H35A 110.9 . . ?
C36 C35 H35A 110.9 . . ?
C34 C35 H35B 110.9 . . ?
C36 C35 H35B 110.9 . . ?
H35A C35 H35B 108.9 . . ?
C37 C36 C35 101.8(5) . . ?
C37 C36 H36A 111.4 . . ?
C35 C36 H36A 111.4 . . ?
C37 C36 H36B 111.4 . . ?
C35 C36 H36B 111.4 . . ?
H36A C36 H36B 109.3 . . ?
O1 C37 C36 103.8(5) . . ?
O1 C37 H37A 111.0 . . ?
C36 C37 H37A 111.0 . . ?
O1 C37 H37B 111.0 . . ?
C36 C37 H37B 111.0 . . ?
H37A C37 H37B 109.0 . . ?
O2 C38 C39 106.4(3) . . ?
O2 C38 H38A 110.5 . . ?
C39 C38 H38A 110.5 . . ?
O2 C38 H38B 110.5 . . ?
C39 C38 H38B 110.5 . . ?
H38A C38 H38B 108.6 . . ?
C38 C39 C40 104.5(3) . . ?
C38 C39 H39A 110.9 . . ?
C40 C39 H39A 110.9 . . ?
C38 C39 H39B 110.9 . . ?
C40 C39 H39B 110.9 . . ?
H39A C39 H39B 108.9 . . ?
C41 C40 C39 103.5(3) . . ?
C41 C40 H40A 111.1 . . ?
C39 C40 H40A 111.1 . . ?
C41 C40 H40B 111.1 . . ?
C39 C40 H40B 111.1 . . ?
H40A C40 H40B 109.0 . . ?
O2 C41 C40 104.4(3) . . ?
O2 C41 H41A 110.9 . . ?
C40 C41 H41A 110.9 . . ?
O2 C41 H41B 110.9 . . ?
C40 C41 H41B 110.9 . . ?
H41A C41 H41B 108.9 . . ?
C2T C1T C6T 120.0 . . ?
C2T C1T H1TA 120.0 . . ?
C6T C1T H1TA 120.0 . . ?
C3T C2T C1T 120.0 . . ?
C3T C2T H2TA 120.0 . . ?
C1T C2T H2TA 120.0 . . ?
C2T C3T C4T 120.0 . . ?
C2T C3T H3TA 120.0 . . ?
C4T C3T H3TA 120.0 . . ?
C5T C4T C3T 120.0 . . ?
C5T C4T H4TA 120.0 . . ?
C3T C4T H4TA 120.0 . . ?
C4T C5T C6T 120.0 . . ?
C4T C5T C7T 168.5(8) . . ?
C6T C5T C7T 48.9(8) . . ?
C4T C5T H5TA 120.0 . . ?
C6T C5T H5TA 120.0 . . ?
C7T C5T H5TA 71.2 . . ?
C5T C6T C1T 120.0 . . ?
C5T C6T C7T 87.9(13) . . ?
C1T C6T C7T 151.8(13) . . ?
C5T C6T C7TA 127.0(8) . . ?
C1T C6T C7TA 113.0(8) . . ?
C6T C7T C5T 43.2(6) . . ?
C6T C7T H7T1 109.5 . . ?
C5T C7T H7T1 66.3 . . ?
C6T C7T H7T2 109.5 . . ?
C5T C7T H7T2 124.4 . . ?
H7T1 C7T H7T2 109.5 . . ?
C6T C7T H7T3 109.5 . . ?
C5T C7T H7T3 124.5 . . ?
H7T1 C7T H7T3 109.5 . . ?
H7T2 C7T H7T3 109.5 . . ?
C6T C7TA H7T4 109.5 . . ?
C6T C7TA H7T5 109.5 . . ?
H7T4 C7TA H7T5 109.5 . . ?
C6T C7TA H7T6 109.5 . . ?
H7T4 C7TA H7T6 109.5 . . ?
H7T5 C7TA H7T6 109.5 . . ?

loop_
_geom_bond_atom_site_label_1
_geom_bond_atom_site_label_2
_geom_bond_distance
_geom_bond_site_symmetry_2
_geom_bond_publ_flag
Ba1 N1 2.732(3) 2_666 ?
Ba1 O2 2.742(3) . ?
Ba1 N1 2.765(3) . ?
Ba1 O1 2.856(3) . ?
Ba1 C8 3.048(3) . ?
Ba1 C16 3.169(3) 2_666 ?
Ba1 C15 3.194(3) 2_666 ?
Ba1 C20 3.202(3) 2_666 ?
Ba1 C10 3.208(4) . ?
Ba1 C9 3.238(3) . ?
Ba1 C1 3.255(3) . ?
Ba1 C17 3.255(4) 2_666 ?
O1 C34 1.431(8) . ?
O1 C37 1.442(6) . ?
O2 C41 1.439(5) . ?
O2 C38 1.439(5) . ?
N1 C1 1.388(4) . ?
N1 H1N1 0.83(5) . ?
C1 C2 1.436(5) . ?
C1 C6 1.439(5) . ?
C2 C3 1.381(5) . ?
C2 C21 1.532(5) . ?
C3 C4 1.397(5) . ?
C3 H3A 0.9500 . ?
C4 C5 1.398(5) . ?
C4 C7 1.508(5) . ?
C5 C6 1.403(5) . ?
C5 H5A 0.9500 . ?
C6 C8 1.502(5) . ?
C7 H7A 0.9800 . ?
C7 H7B 0.9800 . ?
C7 H7C 0.9800 . ?
C8 C15 1.439(5) . ?
C8 C9 1.447(5) . ?
C9 C10 1.427(5) . ?
C9 C14 1.435(5) . ?
C10 C11 1.385(5) . ?
C10 H10A 0.9500 . ?
C11 C12 1.388(6) . ?
C11 H11A 0.9500 . ?
C12 C13 1.382(6) . ?
C12 H12A 0.9500 . ?
C13 C14 1.387(6) . ?
C13 H13A 0.9500 . ?
C14 H14A 0.9500 . ?
C15 C16 1.422(5) . ?
C15 C20 1.439(5) . ?
C16 C17 1.390(5) . ?
C16 H16A 0.9500 . ?
C17 C18 1.396(6) . ?
C17 H17A 0.9500 . ?
C18 C19 1.387(6) . ?
C18 H18A 0.9500 . ?
C19 C20 1.388(5) . ?
C19 H19A 0.9500 . ?
C20 H20A 0.9500 . ?
C21 C28 1.522(5) . ?
C21 C22 1.525(5) . ?
C21 H21 1.00(4) . ?
C22 C23 1.389(5) . ?
C22 C27 1.402(5) . ?
C23 C24 1.397(5) . ?
C23 H23A 0.9500 . ?
C24 C25 1.388(6) . ?
C24 H24A 0.9500 . ?
C25 C26 1.382(6) . ?
C25 H25A 0.9500 . ?
C26 C27 1.388(6) . ?
C26 H26A 0.9500 . ?
C27 H27A 0.9500 . ?
C28 C33 1.388(5) . ?
C28 C29 1.402(5) . ?
C29 C30 1.393(5) . ?
C29 H29A 0.9500 . ?
C30 C31 1.395(6) . ?
C30 H30A 0.9500 . ?
C31 C32 1.380(6) . ?
C31 H31A 0.9500 . ?
C32 C33 1.397(5) . ?
C32 H32A 0.9500 . ?
C33 H33A 0.9500 . ?
C34 C35 1.494(9) . ?
C34 H34A 0.9900 . ?
C34 H34B 0.9900 . ?
C35 C36 1.512(10) . ?
C35 H35A 0.9900 . ?
C35 H35B 0.9900 . ?
C36 C37 1.492(8) . ?
C36 H36A 0.9900 . ?
C36 H36B 0.9900 . ?
C37 H37A 0.9900 . ?
C37 H37B 0.9900 . ?
C38 C39 1.526(6) . ?
C38 H38A 0.9900 . ?
C38 H38B 0.9900 . ?
C39 C40 1.540(6) . ?
C39 H39A 0.9900 . ?
C39 H39B 0.9900 . ?
C40 C41 1.513(6) . ?
C40 H40A 0.9900 . ?
C40 H40B 0.9900 . ?
C41 H41A 0.9900 . ?
C41 H41B 0.9900 . ?
C1T C2T 1.3900 . ?
C1T C6T 1.3900 . ?
C1T H1TA 0.9500 . ?
C2T C3T 1.3900 . ?
C2T H2TA 0.9500 . ?
C3T C4T 1.3900 . ?
C3T H3TA 0.9500 . ?
C4T C5T 1.3900 . ?
C4T H4TA 0.9500 . ?
C5T C6T 1.3900 . ?
C5T C7T 2.03(2) . ?
C5T H5TA 0.9500 . ?
C6T C7T 1.530(8) . ?
C6T C7TA 1.538(13) . ?
C7T H7T1 0.9800 . ?
C7T H7T2 0.9800 . ?
C7T H7T3 0.9800 . ?
C7TA H7T4 0.9800 . ?
C7TA H7T5 0.9800 . ?
C7TA H7T6 0.9800 . ?
